data_7030551
loop_
_publ_author_name
'Hitchcock, Peter B.'
'Lappert, Michael F.'
'Protchenko, Andrey V.'
'Uiterweerd, Patrick G. H.'

_publ_section_title
;
 Synthesis and structures of halides and pseudohalides of
 bis[2,6-bis(dimethylamino)phenyl]tin(IV)
;
_journal_coden_ASTM DTARAF
_journal_issue 2
_journal_name_full 'Dalton Transactions'
_journal_page_first 353
_journal_page_last 361
_journal_paper_doi 10.1039/b813353k
_journal_year 2009
_chemical_compound_source 'synthesis as described'
_chemical_formula_moiety 'C22 H30 N6 S2 Sn'
_chemical_formula_sum 'C22 H30 N6 S2 Sn'
_chemical_formula_weight 561.33
_space_group_IT_number 2
_symmetry_cell_setting triclinic
_symmetry_Int_Tables_number 2
_symmetry_space_group_name_Hall '-P 1'
_symmetry_space_group_name_H-M 'P -1'
_atom_sites_solution_hydrogens geom
_atom_sites_solution_primary direct
_atom_sites_solution_secondary difmap
_audit_conform_dict_location ftp://ftp.iucr.org/cifdics/cif_core.dic
_audit_conform_dict_name cif_core.dic
_audit_conform_dict_version 2.1
_audit_creation_date 2000-10-31T16:35:06-00:00
_audit_creation_method 'WinGX routine CIF_UPDATE'
_cell_angle_alpha 83.528(4)
_cell_angle_beta 83.428(3)
_cell_angle_gamma 71.525(10)
_cell_formula_units_Z 2
_cell_length_a 9.7728(7)
_cell_length_b 10.5566(5)
_cell_length_c 13.2285(10)
_cell_measurement_reflns_used 10568
_cell_measurement_temperature 173(2)
_cell_measurement_theta_max 27.878
_cell_measurement_theta_min 3.705
_cell_measurement_wavelength 0.71073
_cell_volume 1281.67(16)
_computing_cell_refinement 'HKL Scalepack (Otwinowski & Minor 1997)'
_computing_data_reduction 'HKL Denzo and Scalepack (Otwinowski & Minor 1997)'
_computing_molecular_graphics 'Ortep-3 for Windows (Farrugia, 1997)'
_computing_publication_material 'WinGX publication routines (Farrugia, 1999)'
_computing_structure_refinement 'SHELXL-97 (Sheldrick, 1997)'
_computing_structure_solution 'SHELXS-97 (Sheldrick, 1997)'
_diffrn_ambient_temperature 173(2)
_diffrn_measured_fraction_theta_full 0.987
_diffrn_measured_fraction_theta_max 0.987
_diffrn_measurement_device KappaCCD
_diffrn_measurement_method CCD
_diffrn_radiation_monochromator graphite
_diffrn_radiation_probe x-ray
_diffrn_radiation_type MoK\a
_diffrn_radiation_wavelength 0.71073
_diffrn_reflns_av_R_equivalents 0.0432
_diffrn_reflns_av_unetI/netI 0.0648
_diffrn_reflns_limit_h_max 12
_diffrn_reflns_limit_h_min -12
_diffrn_reflns_limit_k_max 13
_diffrn_reflns_limit_k_min -10
_diffrn_reflns_limit_l_max 17
_diffrn_reflns_limit_l_min -17
_diffrn_reflns_number 10193
_diffrn_reflns_theta_full 27.95
_diffrn_reflns_theta_max 27.95
_diffrn_reflns_theta_min 3.76
_exptl_absorpt_coefficient_mu 1.18
_exptl_absorpt_correction_T_max 0.750
_exptl_absorpt_correction_T_min 0.700
_exptl_absorpt_correction_type multi-scan
_exptl_absorpt_process_details
;
[c.f. r.h. blessing, acta cryst. (1995), a51, 33-38]
;
_exptl_crystal_colour colourless
_exptl_crystal_density_diffrn 1.455
_exptl_crystal_density_method 'not measured'
_exptl_crystal_description prism
_exptl_crystal_F_000 572
_exptl_crystal_size_max 0.3
_exptl_crystal_size_mid 0.3
_exptl_crystal_size_min 0.2
_refine_diff_density_max 0.579
_refine_diff_density_min -0.777
_refine_diff_density_rms 0.1
_refine_ls_extinction_method none
_refine_ls_goodness_of_fit_ref 1.02
_refine_ls_hydrogen_treatment constr
_refine_ls_matrix_type full
_refine_ls_number_parameters 280
_refine_ls_number_reflns 6078
_refine_ls_number_restraints 0
_refine_ls_restrained_S_all 1.02
_refine_ls_R_factor_all 0.0554
_refine_ls_R_factor_gt 0.0405
_refine_ls_shift/su_max 0.001
_refine_ls_shift/su_mean 0
_refine_ls_structure_factor_coef Fsqd
_refine_ls_weighting_details 'calc w=1/[\s^2^(Fo^2^)+(0.0288P)^2^+1.0784P] where P=(Fo^2^+2Fc^2^)/3'
_refine_ls_weighting_scheme calc
_refine_ls_wR_factor_gt 0.0877
_refine_ls_wR_factor_ref 0.0947
_reflns_number_gt 5083
_reflns_number_total 6078
_reflns_threshold_expression >2sigma(I)
_cod_duplicate_entry 7000265
_cod_data_source_file b813353k.txt
_cod_data_source_block (10)-oct3800
_cod_original_cell_volume 1281.67(15)
_cod_original_sg_symbol_H-M P-1
_cod_database_code 7030551

loop_
_symmetry_equiv_pos_as_xyz
'x, y, z'
'-x, -y, -z'

loop_
_atom_site_label
_atom_site_type_symbol
_atom_site_fract_x
_atom_site_fract_y
_atom_site_fract_z
_atom_site_U_iso_or_equiv
_atom_site_adp_type
_atom_site_occupancy
_atom_site_symmetry_multiplicity
_atom_site_calc_flag
_atom_site_refinement_flags
Sn Sn 0.10908(2) -0.28066(2) 0.256289(17) 0.03125(8) Uani 1 1 d .
S1 S -0.35097(11) 0.00008(10) 0.37727(11) 0.0627(3) Uani 1 1 d .
S2 S -0.29897(16) -0.3722(2) 0.14195(11) 0.0994(6) Uani 1 1 d .
N1 N -0.0643(3) -0.1302(3) 0.3244(3) 0.0501(8) Uani 1 1 d .
N2 N -0.0609(4) -0.3492(3) 0.2196(3) 0.0546(9) Uani 1 1 d .
N3 N 0.1382(4) -0.2092(3) -0.0366(2) 0.0576(9) Uani 1 1 d .
N4 N 0.2511(3) -0.1455(3) 0.2965(2) 0.0388(7) Uani 1 1 d .
N5 N 0.2657(3) -0.5282(3) 0.1931(2) 0.0347(6) Uani 1 1 d .
N6 N 0.1505(3) -0.3366(3) 0.5173(2) 0.0393(7) Uani 1 1 d .
C1 C -0.1849(4) -0.0770(3) 0.3453(3) 0.0387(8) Uani 1 1 d .
C2 C -0.1607(4) -0.3577(4) 0.1870(3) 0.0455(9) Uani 1 1 d .
C3 C 0.1928(4) -0.1712(3) 0.1320(3) 0.0349(7) Uani 1 1 d .
C4 C 0.1937(4) -0.1448(3) 0.0238(3) 0.0425(8) Uani 1 1 d .
C5 C 0.2568(5) -0.0449(4) -0.0180(3) 0.0618(12) Uani 1 1 d .
H5 H 0.2556 -0.0204 -0.0893 0.074 Uiso 1 1 calc R
C6 C 0.3194(6) 0.0179(4) 0.0394(4) 0.0701(14) Uani 1 1 d .
H6 H 0.36 0.0844 0.007 0.084 Uiso 1 1 calc R
C7 C 0.3253(5) -0.0127(4) 0.1431(4) 0.0573(11) Uani 1 1 d .
H7 H 0.3721 0.0285 0.1825 0.069 Uiso 1 1 calc R
C8 C 0.2602(4) -0.1059(3) 0.1871(3) 0.0392(8) Uani 1 1 d .
C9 C 0.1273(8) -0.1644(6) -0.1447(4) 0.096(2) Uani 1 1 d .
H9A H 0.0846 -0.2205 -0.1769 0.144 Uiso 1 1 calc R
H9B H 0.2241 -0.1717 -0.178 0.144 Uiso 1 1 calc R
H9C H 0.0659 -0.0709 -0.1518 0.144 Uiso 1 1 calc R
C10 C 0.0723(8) -0.3040(6) -0.0030(4) 0.108(3) Uani 1 1 d .
H10A H 0.0417 -0.3346 -0.0614 0.163 Uiso 1 1 calc R
H10B H -0.0125 -0.2656 0.0438 0.163 Uiso 1 1 calc R
H10C H 0.1403 -0.3802 0.0328 0.163 Uiso 1 1 calc R
C11 C 0.1876(5) -0.0309(4) 0.3595(4) 0.0616(12) Uani 1 1 d .
H11A H 0.184 -0.0637 0.4318 0.092 Uiso 1 1 calc R
H11B H 0.0893 0.0177 0.3409 0.092 Uiso 1 1 calc R
H11C H 0.2472 0.0293 0.3478 0.092 Uiso 1 1 calc R
C12 C 0.3948(4) -0.2260(4) 0.3313(3) 0.0494(10) Uani 1 1 d .
H12A H 0.3845 -0.2511 0.4048 0.074 Uiso 1 1 calc R
H12B H 0.4618 -0.1728 0.3177 0.074 Uiso 1 1 calc R
H12C H 0.4327 -0.3072 0.2945 0.074 Uiso 1 1 calc R
C13 C 0.2099(3) -0.4433(3) 0.3578(2) 0.0276(6) Uani 1 1 d .
C14 C 0.2844(3) -0.5512(3) 0.3017(2) 0.0305(7) Uani 1 1 d .
C15 C 0.3702(4) -0.6707(3) 0.3479(3) 0.0447(9) Uani 1 1 d .
H15 H 0.4194 -0.7447 0.3091 0.054 Uiso 1 1 calc R
C16 C 0.3817(4) -0.6786(4) 0.4514(3) 0.0505(10) Uani 1 1 d .
H16 H 0.439 -0.7597 0.4841 0.061 Uiso 1 1 calc R
C17 C 0.3116(4) -0.5708(4) 0.5088(3) 0.0429(8) Uani 1 1 d .
H17 H 0.3231 -0.5786 0.5798 0.051 Uiso 1 1 calc R
C18 C 0.2240(4) -0.4508(3) 0.4634(2) 0.0337(7) Uani 1 1 d .
C19 C 0.4014(5) -0.5351(5) 0.1313(3) 0.0633(12) Uani 1 1 d .
H19A H 0.3835 -0.5192 0.0588 0.095 Uiso 1 1 calc R
H19B H 0.4714 -0.624 0.1437 0.095 Uiso 1 1 calc R
H19C H 0.4403 -0.4667 0.1498 0.095 Uiso 1 1 calc R
C20 C 0.1977(5) -0.6207(4) 0.1599(3) 0.0477(9) Uani 1 1 d .
H20A H 0.1866 -0.6024 0.0865 0.072 Uiso 1 1 calc R
H20B H 0.1024 -0.608 0.1972 0.072 Uiso 1 1 calc R
H20C H 0.2589 -0.7132 0.1738 0.072 Uiso 1 1 calc R
C21 C 0.2132(5) -0.3274(5) 0.6105(3) 0.0625(12) Uani 1 1 d .
H21A H 0.155 -0.2458 0.6424 0.094 Uiso 1 1 calc R
H21B H 0.3124 -0.3244 0.5934 0.094 Uiso 1 1 calc R
H21C H 0.2142 -0.4058 0.658 0.094 Uiso 1 1 calc R
C22 C -0.0039(4) -0.3171(4) 0.5372(3) 0.0518(10) Uani 1 1 d .
H22A H -0.0491 -0.2371 0.5746 0.078 Uiso 1 1 calc R
H22B H -0.0193 -0.3955 0.5781 0.078 Uiso 1 1 calc R
H22C H -0.0475 -0.3054 0.4723 0.078 Uiso 1 1 calc R

loop_
_atom_site_aniso_label
_atom_site_aniso_U_11
_atom_site_aniso_U_22
_atom_site_aniso_U_33
_atom_site_aniso_U_23
_atom_site_aniso_U_13
_atom_site_aniso_U_12
Sn 0.02981(13) 0.03257(12) 0.02999(13) 0.00094(8) -0.00416(9) -0.00828(9)
S1 0.0371(5) 0.0482(5) 0.0935(9) -0.0133(6) 0.0041(5) -0.0007(4)
S2 0.0675(9) 0.2094(18) 0.0555(8) -0.0278(10) -0.0021(6) -0.0860(11)
N1 0.0373(17) 0.0484(17) 0.055(2) -0.0056(15) -0.0004(15) -0.0002(14)
N2 0.0402(18) 0.064(2) 0.066(2) -0.0059(17) -0.0146(17) -0.0207(16)
N3 0.089(3) 0.058(2) 0.0298(17) 0.0056(15) -0.0161(17) -0.0272(19)
N4 0.0468(17) 0.0349(14) 0.0379(16) -0.0068(12) -0.0069(13) -0.0144(13)
N5 0.0385(15) 0.0429(15) 0.0291(14) -0.0081(12) -0.0015(12) -0.0204(12)
N6 0.0496(18) 0.0433(15) 0.0303(15) -0.0138(12) 0.0056(13) -0.0212(13)
C1 0.042(2) 0.0295(16) 0.041(2) -0.0002(14) -0.0041(16) -0.0077(14)
C2 0.043(2) 0.058(2) 0.038(2) -0.0077(17) 0.0009(16) -0.0194(18)
C3 0.0410(19) 0.0260(14) 0.0347(18) 0.0017(13) -0.0024(14) -0.0076(13)
C4 0.052(2) 0.0342(17) 0.0353(19) 0.0031(14) -0.0046(16) -0.0071(16)
C5 0.086(3) 0.054(2) 0.044(2) 0.0159(19) 0.000(2) -0.030(2)
C6 0.092(4) 0.056(3) 0.069(3) 0.018(2) -0.004(3) -0.043(3)
C7 0.073(3) 0.044(2) 0.063(3) 0.0036(19) -0.008(2) -0.033(2)
C8 0.043(2) 0.0288(15) 0.046(2) -0.0013(14) -0.0038(16) -0.0108(14)
C9 0.171(6) 0.096(4) 0.036(3) 0.014(3) -0.030(3) -0.062(4)
C10 0.196(7) 0.129(5) 0.048(3) 0.020(3) -0.043(4) -0.117(5)
C11 0.078(3) 0.053(2) 0.060(3) -0.028(2) -0.001(2) -0.023(2)
C12 0.047(2) 0.058(2) 0.053(2) 0.0020(19) -0.0191(19) -0.0277(19)
C13 0.0271(15) 0.0312(15) 0.0260(15) -0.0040(12) -0.0015(12) -0.0106(12)
C14 0.0295(16) 0.0342(15) 0.0289(16) -0.0041(13) -0.0026(13) -0.0109(13)
C15 0.046(2) 0.0368(17) 0.046(2) -0.0082(16) -0.0117(17) -0.0008(15)
C16 0.052(2) 0.0400(19) 0.052(2) 0.0019(17) -0.0205(19) -0.0001(17)
C17 0.046(2) 0.053(2) 0.0299(18) 0.0031(15) -0.0125(16) -0.0144(17)
C18 0.0371(18) 0.0382(16) 0.0289(17) -0.0044(13) -0.0034(14) -0.0151(14)
C19 0.051(3) 0.096(3) 0.049(3) -0.023(2) 0.014(2) -0.031(2)
C20 0.067(3) 0.048(2) 0.037(2) -0.0119(16) -0.0084(18) -0.0269(19)
C21 0.084(3) 0.078(3) 0.039(2) -0.023(2) -0.002(2) -0.037(3)
C22 0.056(2) 0.050(2) 0.051(2) -0.0208(18) 0.0142(19) -0.0196(19)

loop_
_atom_type_symbol
_atom_type_description
_atom_type_scat_dispersion_real
_atom_type_scat_dispersion_imag
_atom_type_scat_source
C C 0.0033 0.0016 'International Tables Vol C Tables 4.2.6.8 and 6.1.1.4'
H H 0 0 'International Tables Vol C Tables 4.2.6.8 and 6.1.1.4'
N N 0.0061 0.0033 'International Tables Vol C Tables 4.2.6.8 and 6.1.1.4'
S S 0.1246 0.1234 'International Tables Vol C Tables 4.2.6.8 and 6.1.1.4'
Sn Sn -0.6537 1.4246 'International Tables Vol C Tables 4.2.6.8 and 6.1.1.4'

loop_
_geom_angle_atom_site_label_1
_geom_angle_atom_site_label_2
_geom_angle_atom_site_label_3
_geom_angle
C13 Sn N1 114.71(12)
C13 Sn N2 98.91(12)
N1 Sn N2 83.09(14)
C13 Sn C3 132.40(12)
N1 Sn C3 102.98(12)
N2 Sn C3 114.02(13)
C13 Sn N4 93.28(10)
N1 Sn N4 83.18(12)
N2 Sn N4 164.53(11)
C3 Sn N4 62.53(11)
C1 N1 Sn 153.4(3)
C2 N2 Sn 164.0(3)
C4 N3 C10 125.3(4)
C4 N3 C9 119.8(4)
C10 N3 C9 114.3(4)
C8 N4 C11 113.3(3)
C8 N4 C12 111.7(3)
C11 N4 C12 109.3(3)
C8 N4 Sn 85.86(18)
C11 N4 Sn 121.5(3)
C12 N4 Sn 113.4(2)
C14 N5 C19 112.4(3)
C14 N5 C20 111.6(3)
C19 N5 C20 110.6(3)
C18 N6 C22 113.0(3)
C18 N6 C21 115.4(3)
C22 N6 C21 110.7(3)
N1 C1 S1 177.8(4)
N2 C2 S2 179.0(4)
C8 C3 C4 119.5(3)
C8 C3 Sn 99.0(2)
C4 C3 Sn 141.4(3)
N3 C4 C5 121.3(4)
N3 C4 C3 123.5(3)
C5 C4 C3 115.2(4)
C6 C5 C4 123.1(4)
C5 C6 C7 121.6(4)
C8 C7 C6 117.0(4)
C7 C8 C3 123.5(4)
C7 C8 N4 124.0(3)
C3 C8 N4 112.5(3)
C14 C13 C18 120.1(3)
C14 C13 Sn 108.5(2)
C18 C13 Sn 130.9(2)
C13 C14 C15 121.4(3)
C13 C14 N5 114.6(3)
C15 C14 N5 124.0(3)
C16 C15 C14 118.3(3)
C15 C16 C17 121.5(3)
C16 C17 C18 120.8(3)
C17 C18 C13 117.9(3)
C17 C18 N6 123.7(3)
C13 C18 N6 118.5(3)

loop_
_geom_bond_atom_site_label_1
_geom_bond_atom_site_label_2
_geom_bond_distance
Sn C13 2.105(3)
Sn N1 2.115(3)
Sn N2 2.131(3)
Sn C3 2.138(3)
Sn N4 2.416(3)
S1 C1 1.600(4)
S2 C2 1.594(4)
N1 C1 1.150(5)
N2 C2 1.143(5)
N3 C4 1.361(5)
N3 C10 1.363(6)
N3 C9 1.459(5)
N4 C8 1.460(5)
N4 C11 1.476(5)
N4 C12 1.487(4)
N5 C14 1.453(4)
N5 C19 1.462(5)
N5 C20 1.470(4)
N6 C18 1.417(4)
N6 C22 1.453(5)
N6 C21 1.463(5)
C3 C8 1.397(5)
C3 C4 1.427(5)
C4 C5 1.414(5)
C5 C6 1.367(6)
C6 C7 1.377(6)
C7 C8 1.375(5)
C13 C14 1.386(4)
C13 C18 1.411(4)
C14 C15 1.393(4)
C15 C16 1.377(5)
C16 C17 1.387(5)
C17 C18 1.399(5)
